data_1509247
loop_
_publ_author_name
'Jentzsch, Andreas Vargas'
'Emery, Daniel'
'Mareda, Jiri'
'Nayak, Susanta K'
'Metrangolo, Pierangelo'
'Resnati, Giuseppe'
'Sakai, Naomi'
'Matile, Stefan'

_publ_contact_author_email
;pierangelo.metrangolo@polimi.it,
giuseppe.resnati@polimi.it, stefan.matile@unige.ch
;
_publ_contact_author_name 'Pierangelo Metrangolo, Giuseppe Resnati, Stefan Matile'
_publ_section_title
;
 Transmembrane anion transport mediated by halogen-bond donors.
;
_publ_section_title_footnote
;
;
_journal_name_full 'Nature communications'
_journal_page_first 905
_journal_paper_doi 10.1038/ncomms1902
_journal_volume 3
_journal_year 2012
_chemical_formula_moiety 'C12 H24 Cl K O6, 2(C4 F9 I)'
_chemical_formula_sum 'C20 H24 Cl F18 I2 K O6'
_chemical_formula_weight 1030.74
_chemical_name_common 18-crown-6-KCl-iodoperfluorobutane
_chemical_name_systematic
;
 1,4,7,10,13,16-hexaoxacyclooctadecane potassiumchloride,1-Iodononafluorobutane
;
_space_group_IT_number 15
_symmetry_cell_setting monoclinic
_symmetry_Int_Tables_number 15
_symmetry_space_group_name_Hall '-C 2yc'
_symmetry_space_group_name_H-M 'C 1 2/c 1'
_atom_sites_solution_hydrogens geom
_atom_sites_solution_primary direct
_atom_sites_solution_secondary difmap
_audit_creation_method SHELXL-97
_cell_angle_alpha 90.00
_cell_angle_beta 105.762(3)
_cell_angle_gamma 90.00
_cell_formula_units_Z 4
_cell_length_a 28.8921(17)
_cell_length_b 9.7810(6)
_cell_length_c 12.2102(7)
_cell_measurement_reflns_used 450
_cell_measurement_temperature 100(2)
_cell_measurement_theta_max 27.89
_cell_measurement_theta_min 0.97
_cell_volume 3320.8(3)
_computing_cell_refinement 'Bruker SMART'
_computing_data_collection 'Bruker SMART'
_computing_data_reduction 'Bruker SHELXTL'
_computing_molecular_graphics 'Bruker SHELXTL'
_computing_publication_material 'Bruker SHELXTL'
_computing_structure_refinement 'SHELXL-97 (Sheldrick, 2008)'
_computing_structure_solution 'SHELXS-97 (Sheldrick, 2008)'
_diffrn_ambient_temperature 100(2)
_diffrn_measured_fraction_theta_full 0.993
_diffrn_measured_fraction_theta_max 0.993
_diffrn_measurement_device_type 'CCD area detector'
_diffrn_measurement_method 'phi and omega scans'
_diffrn_radiation_monochromator graphite
_diffrn_radiation_source 'fine-focus sealed tube'
_diffrn_radiation_type MoK\a
_diffrn_radiation_wavelength 0.71073
_diffrn_reflns_av_R_equivalents 0.0309
_diffrn_reflns_av_sigmaI/netI 0.0224
_diffrn_reflns_limit_h_max 35
_diffrn_reflns_limit_h_min -35
_diffrn_reflns_limit_k_max 12
_diffrn_reflns_limit_k_min -12
_diffrn_reflns_limit_l_max 14
_diffrn_reflns_limit_l_min -14
_diffrn_reflns_number 19571
_diffrn_reflns_theta_full 26.00
_diffrn_reflns_theta_max 26.00
_diffrn_reflns_theta_min 1.46
_exptl_absorpt_coefficient_mu 2.235
_exptl_absorpt_correction_T_max 0.8776
_exptl_absorpt_correction_T_min 0.6634
_exptl_absorpt_correction_type multi-scan
_exptl_absorpt_process_details SADABS
_exptl_crystal_colour colorless
_exptl_crystal_density_diffrn 2.062
_exptl_crystal_density_method 'not measured'
_exptl_crystal_description plate
_exptl_crystal_F_000 1984
_exptl_crystal_size_max 0.20
_exptl_crystal_size_mid 0.08
_exptl_crystal_size_min 0.06
_refine_diff_density_max 0.398
_refine_diff_density_min -0.460
_refine_diff_density_rms 0.074
_refine_ls_extinction_method none
_refine_ls_goodness_of_fit_ref 1.080
_refine_ls_hydrogen_treatment constr
_refine_ls_matrix_type full
_refine_ls_number_parameters 219
_refine_ls_number_reflns 3239
_refine_ls_number_restraints 0
_refine_ls_restrained_S_all 1.080
_refine_ls_R_factor_all 0.0265
_refine_ls_R_factor_gt 0.0184
_refine_ls_shift/su_max 0.001
_refine_ls_shift/su_mean 0.000
_refine_ls_structure_factor_coef Fsqd
_refine_ls_weighting_details 'calc w=1/[\s^2^(Fo^2^)+(0.0161P)^2^+5.0703P] where P=(Fo^2^+2Fc^2^)/3'
_refine_ls_weighting_scheme calc
_refine_ls_wR_factor_gt 0.0395
_refine_ls_wR_factor_ref 0.0436
_reflns_number_gt 2822
_reflns_number_total 3239
_reflns_threshold_expression >2\s(I)
_cod_data_source_file ncomms1902-s2.cif
_cod_data_source_block 18-crown-KCl-INFB
_cod_depositor_comments
;
The following automatic conversions were performed:

'_symmetry_cell_setting' value 'Monoclinic' changed to 'monoclinic'
according to the built-in table from CIF Core dictionary named
'cif_core.dic' version 2.4.1 from 2010-06-29.

Automatic conversion script
Id: cif_fix_values 1891 2012-01-12 08:04:46Z andrius 
;
_cod_original_sg_symbol_H-M 'C 2/c'
_cod_database_code 1509247

loop_
_symmetry_equiv_pos_as_xyz
'x, y, z'
'-x, y, -z+1/2'
'x+1/2, y+1/2, z'
'-x+1/2, y+1/2, -z+1/2'
'-x, -y, -z'
'x, -y, z-1/2'
'-x+1/2, -y+1/2, -z'
'x+1/2, -y+1/2, z-1/2'

loop_
_atom_site_label
_atom_site_type_symbol
_atom_site_fract_x
_atom_site_fract_y
_atom_site_fract_z
_atom_site_U_iso_or_equiv
_atom_site_adp_type
_atom_site_occupancy
_atom_site_symmetry_multiplicity
_atom_site_calc_flag
_atom_site_refinement_flags
I1 I 0.092449(5) 0.212383(15) 0.774096(14) 0.01870(5) Uani 1 1 d .
K1 K 0.0000 0.5000 0.5000 0.01810(16) Uani 1 2 d S
Cl1 Cl 0.0000 0.62769(8) 0.2500 0.02155(18) Uani 1 2 d S
O1 O -0.07689(5) 0.66377(16) 0.52441(14) 0.0181(3) Uani 1 1 d .
O2 O -0.02024(5) 0.24199(15) 0.39679(14) 0.0179(4) Uani 1 1 d .
O3 O 0.09013(5) 0.61188(15) 0.53501(14) 0.0183(4) Uani 1 1 d .
C1 C -0.06121(8) 0.7671(2) 0.6089(2) 0.0218(5) Uani 1 1 d .
H1A H -0.0501 0.7248 0.6852 0.026 Uiso 1 1 calc R
H1B H -0.0881 0.8299 0.6087 0.026 Uiso 1 1 calc R
C2 C -0.11506(8) 0.5851(2) 0.5452(2) 0.0223(5) Uani 1 1 d .
H2A H -0.1428 0.6450 0.5443 0.027 Uiso 1 1 calc R
H2B H -0.1044 0.5410 0.6209 0.027 Uiso 1 1 calc R
C3 C -0.05975(8) 0.1760(2) 0.4228(2) 0.0218(5) Uani 1 1 d .
H3A H -0.0513 0.1520 0.5046 0.026 Uiso 1 1 calc R
H3B H -0.0678 0.0907 0.3780 0.026 Uiso 1 1 calc R
C4 C 0.02088(8) 0.1556(2) 0.4178(2) 0.0218(5) Uani 1 1 d .
H4A H 0.0134 0.0729 0.3695 0.026 Uiso 1 1 calc R
H4B H 0.0303 0.1266 0.4985 0.026 Uiso 1 1 calc R
C5 C 0.12952(8) 0.5214(2) 0.5455(2) 0.0211(5) Uani 1 1 d .
H5A H 0.1381 0.4778 0.6215 0.025 Uiso 1 1 calc R
H5B H 0.1579 0.5724 0.5366 0.025 Uiso 1 1 calc R
C6 C 0.10201(8) 0.7291(2) 0.6054(2) 0.0224(5) Uani 1 1 d .
H6A H 0.1305 0.7752 0.5921 0.027 Uiso 1 1 calc R
H6B H 0.1097 0.7022 0.6865 0.027 Uiso 1 1 calc R
C7 C 0.15952(8) 0.1038(2) 0.7977(2) 0.0196(5) Uani 1 1 d .
C8 C 0.18214(8) 0.1194(2) 0.6983(2) 0.0172(5) Uani 1 1 d .
C9 C 0.22649(8) 0.0279(2) 0.7026(2) 0.0190(5) Uani 1 1 d .
C10 C 0.25839(8) 0.0764(2) 0.6281(2) 0.0222(5) Uani 1 1 d .
F1 F 0.15323(5) -0.03253(13) 0.81126(13) 0.0262(3) Uani 1 1 d .
F2 F 0.19137(5) 0.14834(15) 0.89397(12) 0.0278(3) Uani 1 1 d .
F3 F 0.14873(4) 0.09122(14) 0.60024(12) 0.0218(3) Uani 1 1 d .
F4 F 0.19553(5) 0.25162(13) 0.69422(13) 0.0237(3) Uani 1 1 d .
F5 F 0.25454(5) 0.01905(15) 0.81037(13) 0.0272(3) Uani 1 1 d .
F6 F 0.21079(5) -0.09832(13) 0.66758(13) 0.0251(3) Uani 1 1 d .
F7 F 0.23223(5) 0.10804(15) 0.52448(13) 0.0293(3) Uani 1 1 d .
F8 F 0.28432(5) 0.18442(14) 0.67305(14) 0.0299(4) Uani 1 1 d .
F9 F 0.28877(5) -0.02333(15) 0.62001(15) 0.0342(4) Uani 1 1 d .

loop_
_atom_site_aniso_label
_atom_site_aniso_U_11
_atom_site_aniso_U_22
_atom_site_aniso_U_33
_atom_site_aniso_U_23
_atom_site_aniso_U_13
_atom_site_aniso_U_12
I1 0.01889(8) 0.01968(8) 0.01888(9) -0.00154(7) 0.00741(6) -0.00042(6)
K1 0.0143(3) 0.0151(3) 0.0259(4) -0.0029(3) 0.0071(3) -0.0007(3)
Cl1 0.0164(4) 0.0282(4) 0.0208(5) 0.000 0.0064(3) 0.000
O1 0.0189(8) 0.0175(8) 0.0196(9) -0.0013(7) 0.0082(7) 0.0008(6)
O2 0.0189(8) 0.0155(7) 0.0201(10) 0.0016(7) 0.0066(7) 0.0011(6)
O3 0.0147(7) 0.0173(8) 0.0224(10) -0.0008(7) 0.0043(7) -0.0001(6)
C1 0.0209(11) 0.0241(12) 0.0204(14) -0.0073(11) 0.0059(10) 0.0051(10)
C2 0.0190(11) 0.0221(12) 0.0293(15) 0.0035(11) 0.0128(11) 0.0044(9)
C3 0.0252(12) 0.0163(11) 0.0250(14) -0.0006(10) 0.0088(11) -0.0048(9)
C4 0.0240(12) 0.0148(11) 0.0246(14) -0.0037(11) 0.0031(11) 0.0043(9)
C5 0.0134(11) 0.0234(12) 0.0274(15) 0.0029(11) 0.0073(10) 0.0024(9)
C6 0.0205(11) 0.0213(12) 0.0261(15) -0.0056(11) 0.0075(10) -0.0083(10)
C7 0.0207(11) 0.0179(11) 0.0194(14) 0.0012(10) 0.0039(10) -0.0015(9)
C8 0.0191(11) 0.0128(10) 0.0189(13) 0.0006(10) 0.0037(10) -0.0019(9)
C9 0.0195(11) 0.0156(11) 0.0200(14) 0.0006(10) 0.0023(10) -0.0015(9)
C10 0.0216(12) 0.0188(11) 0.0275(15) -0.0035(11) 0.0089(11) -0.0011(9)
F1 0.0299(7) 0.0193(7) 0.0332(9) 0.0082(6) 0.0150(7) 0.0012(6)
F2 0.0262(7) 0.0371(8) 0.0170(8) -0.0035(7) 0.0007(6) 0.0031(6)
F3 0.0183(6) 0.0279(7) 0.0174(8) 0.0002(6) 0.0019(6) 0.0023(5)
F4 0.0269(7) 0.0116(6) 0.0350(9) 0.0026(6) 0.0125(7) -0.0016(5)
F5 0.0211(7) 0.0353(8) 0.0239(9) 0.0049(7) 0.0038(6) 0.0065(6)
F6 0.0249(7) 0.0127(6) 0.0395(9) 0.0003(6) 0.0119(7) -0.0008(5)
F7 0.0378(8) 0.0306(8) 0.0222(9) 0.0007(7) 0.0129(7) -0.0045(6)
F8 0.0263(7) 0.0265(8) 0.0401(10) -0.0085(7) 0.0145(7) -0.0126(6)
F9 0.0324(8) 0.0256(8) 0.0531(11) 0.0013(7) 0.0265(8) 0.0055(6)

loop_
_atom_type_symbol
_atom_type_description
_atom_type_scat_dispersion_real
_atom_type_scat_dispersion_imag
_atom_type_scat_source
C C 0.0033 0.0016 'International Tables Vol C Tables 4.2.6.8 and 6.1.1.4'
H H 0.0000 0.0000 'International Tables Vol C Tables 4.2.6.8 and 6.1.1.4'
O O 0.0106 0.0060 'International Tables Vol C Tables 4.2.6.8 and 6.1.1.4'
F F 0.0171 0.0103 'International Tables Vol C Tables 4.2.6.8 and 6.1.1.4'
Cl Cl 0.1484 0.1585 'International Tables Vol C Tables 4.2.6.8 and 6.1.1.4'
K K 0.2009 0.2494 'International Tables Vol C Tables 4.2.6.8 and 6.1.1.4'
I I -0.4742 1.8119 'International Tables Vol C Tables 4.2.6.8 and 6.1.1.4'

loop_
_geom_angle_atom_site_label_1
_geom_angle_atom_site_label_2
_geom_angle_atom_site_label_3
_geom_angle
_geom_angle_site_symmetry_1
_geom_angle_site_symmetry_3
O3 K1 O3 180.00(3) 5_566 .
O3 K1 O2 120.01(4) 5_566 5_566
O3 K1 O2 59.99(4) . 5_566
O3 K1 O2 59.99(4) 5_566 .
O3 K1 O2 120.01(4) . .
O2 K1 O2 180.0 5_566 .
O3 K1 O1 60.15(4) 5_566 .
O3 K1 O1 119.85(4) . .
O2 K1 O1 61.08(4) 5_566 .
O2 K1 O1 118.92(4) . .
O3 K1 O1 119.85(4) 5_566 5_566
O3 K1 O1 60.15(4) . 5_566
O2 K1 O1 118.92(4) 5_566 5_566
O2 K1 O1 61.08(4) . 5_566
O1 K1 O1 180.00(7) . 5_566
O3 K1 Cl1 104.18(4) 5_566 .
O3 K1 Cl1 75.82(4) . .
O2 K1 Cl1 91.30(4) 5_566 .
O2 K1 Cl1 88.70(4) . .
O1 K1 Cl1 94.63(3) . .
O1 K1 Cl1 85.37(3) 5_566 .
O3 K1 Cl1 75.82(4) 5_566 5_566
O3 K1 Cl1 104.18(4) . 5_566
O2 K1 Cl1 88.70(4) 5_566 5_566
O2 K1 Cl1 91.30(4) . 5_566
O1 K1 Cl1 85.37(3) . 5_566
O1 K1 Cl1 94.63(3) 5_566 5_566
Cl1 K1 Cl1 180.0 . 5_566
K1 Cl1 K1 135.50(3) 2 .
C2 O1 C1 111.29(18) . .
C2 O1 K1 112.50(12) . .
C1 O1 K1 111.97(12) . .
C3 O2 C4 111.85(17) . .
C3 O2 K1 112.94(13) . .
C4 O2 K1 112.99(12) . .
C6 O3 C5 113.18(17) . .
C6 O3 K1 118.62(13) . .
C5 O3 K1 117.91(12) . .
O1 C1 C4 108.2(2) . 5_566
O1 C1 H1A 110.0 . .
C4 C1 H1A 110.0 5_566 .
O1 C1 H1B 110.0 . .
C4 C1 H1B 110.0 5_566 .
H1A C1 H1B 108.4 . .
O1 C2 C5 108.6(2) . 5_566
O1 C2 H2A 110.0 . .
C5 C2 H2A 110.0 5_566 .
O1 C2 H2B 110.0 . .
C5 C2 H2B 110.0 5_566 .
H2A C2 H2B 108.3 . .
O2 C3 C6 108.76(19) . 5_566
O2 C3 H3A 109.9 . .
C6 C3 H3A 109.9 5_566 .
O2 C3 H3B 109.9 . .
C6 C3 H3B 109.9 5_566 .
H3A C3 H3B 108.3 . .
O2 C4 C1 108.76(19) . 5_566
O2 C4 H4A 109.9 . .
C1 C4 H4A 109.9 5_566 .
O2 C4 H4B 109.9 . .
C1 C4 H4B 109.9 5_566 .
H4A C4 H4B 108.3 . .
O3 C5 C2 108.17(18) . 5_566
O3 C5 H5A 110.1 . .
C2 C5 H5A 110.1 5_566 .
O3 C5 H5B 110.1 . .
C2 C5 H5B 110.1 5_566 .
H5A C5 H5B 108.4 . .
O3 C6 C3 108.28(19) . 5_566
O3 C6 H6A 110.0 . .
C3 C6 H6A 110.0 5_566 .
O3 C6 H6B 110.0 . .
C3 C6 H6B 110.0 5_566 .
H6A C6 H6B 108.4 . .
F2 C7 F1 106.94(19) . .
F2 C7 C8 108.65(18) . .
F1 C7 C8 107.04(19) . .
F2 C7 I1 109.39(15) . .
F1 C7 I1 110.68(14) . .
C8 C7 I1 113.89(15) . .
F3 C8 F4 107.79(18) . .
F3 C8 C7 109.07(18) . .
F4 C8 C7 108.16(19) . .
F3 C8 C9 107.29(19) . .
F4 C8 C9 108.06(17) . .
C7 C8 C9 116.18(19) . .
F6 C9 F5 108.21(18) . .
F6 C9 C10 107.47(19) . .
F5 C9 C10 107.45(18) . .
F6 C9 C8 108.34(17) . .
F5 C9 C8 110.0(2) . .
C10 C9 C8 115.16(19) . .
F7 C10 F8 108.8(2) . .
F7 C10 F9 108.5(2) . .
F8 C10 F9 107.72(18) . .
F7 C10 C9 111.11(19) . .
F8 C10 C9 111.3(2) . .
F9 C10 C9 109.34(19) . .

loop_
_geom_bond_atom_site_label_1
_geom_bond_atom_site_label_2
_geom_bond_distance
_geom_bond_site_symmetry_2
I1 C7 2.159(2) .
K1 O3 2.7490(14) 5_566
K1 O3 2.7490(14) .
K1 O2 2.8104(15) 5_566
K1 O2 2.8104(15) .
K1 O1 2.8194(15) .
K1 O1 2.8194(15) 5_566
K1 Cl1 3.2982(4) .
K1 Cl1 3.2982(3) 5_566
Cl1 K1 3.2982(4) 2
O1 C2 1.423(3) .
O1 C1 1.427(3) .
O2 C3 1.420(3) .
O2 C4 1.423(3) .
O3 C6 1.419(3) .
O3 C5 1.420(3) .
C1 C4 1.498(3) 5_566
C1 H1A 0.9900 .
C1 H1B 0.9900 .
C2 C5 1.495(3) 5_566
C2 H2A 0.9900 .
C2 H2B 0.9900 .
C3 C6 1.497(3) 5_566
C3 H3A 0.9900 .
C3 H3B 0.9900 .
C4 C1 1.498(3) 5_566
C4 H4A 0.9900 .
C4 H4B 0.9900 .
C5 C2 1.495(3) 5_566
C5 H5A 0.9900 .
C5 H5B 0.9900 .
C6 C3 1.497(3) 5_566
C6 H6A 0.9900 .
C6 H6B 0.9900 .
C7 F2 1.353(3) .
C7 F1 1.362(3) .
C7 C8 1.534(3) .
C8 F3 1.347(3) .
C8 F4 1.354(2) .
C8 C9 1.552(3) .
C9 F6 1.345(3) .
C9 F5 1.348(3) .
C9 C10 1.535(3) .
C10 F7 1.322(3) .
C10 F8 1.325(3) .
C10 F9 1.334(3) .

loop_
_geom_torsion_atom_site_label_1
_geom_torsion_atom_site_label_2
_geom_torsion_atom_site_label_3
_geom_torsion_atom_site_label_4
_geom_torsion
_geom_torsion_site_symmetry_1
_geom_torsion_site_symmetry_4
O3 K1 Cl1 K1 -70.11(3) 5_566 2
O3 K1 Cl1 K1 109.89(3) . 2
O2 K1 Cl1 K1 168.45(3) 5_566 2
O2 K1 Cl1 K1 -11.55(3) . 2
O1 K1 Cl1 K1 -130.47(3) . 2
O1 K1 Cl1 K1 49.53(3) 5_566 2
O3 K1 O1 C2 21.72(14) 5_566 .
O3 K1 O1 C2 -158.28(14) . .
O2 K1 O1 C2 -145.65(16) 5_566 .
O2 K1 O1 C2 34.35(16) . .
Cl1 K1 O1 C2 125.43(15) . .
Cl1 K1 O1 C2 -54.57(15) 5_566 .
O3 K1 O1 C1 147.95(16) 5_566 .
O3 K1 O1 C1 -32.05(16) . .
O2 K1 O1 C1 -19.43(14) 5_566 .
O2 K1 O1 C1 160.57(14) . .
Cl1 K1 O1 C1 -108.35(15) . .
Cl1 K1 O1 C1 71.65(15) 5_566 .
O3 K1 O2 C3 -22.62(14) 5_566 .
O3 K1 O2 C3 157.38(14) . .
O1 K1 O2 C3 -35.26(16) . .
O1 K1 O2 C3 144.74(16) 5_566 .
Cl1 K1 O2 C3 -129.84(14) . .
Cl1 K1 O2 C3 50.16(14) 5_566 .
O3 K1 O2 C4 -150.82(16) 5_566 .
O3 K1 O2 C4 29.18(16) . .
O1 K1 O2 C4 -163.47(14) . .
O1 K1 O2 C4 16.53(14) 5_566 .
Cl1 K1 O2 C4 101.95(15) . .
Cl1 K1 O2 C4 -78.05(15) 5_566 .
O2 K1 O3 C6 11.50(15) 5_566 .
O2 K1 O3 C6 -168.50(15) . .
O1 K1 O3 C6 24.27(17) . .
O1 K1 O3 C6 -155.73(17) 5_566 .
Cl1 K1 O3 C6 111.46(16) . .
Cl1 K1 O3 C6 -68.54(16) 5_566 .
O2 K1 O3 C5 154.29(17) 5_566 .
O2 K1 O3 C5 -25.71(17) . .
O1 K1 O3 C5 167.06(15) . .
O1 K1 O3 C5 -12.94(15) 5_566 .
Cl1 K1 O3 C5 -105.75(16) . .
Cl1 K1 O3 C5 74.25(16) 5_566 .
C2 O1 C1 C4 179.45(18) . 5_566
K1 O1 C1 C4 52.6(2) . 5_566
C1 O1 C2 C5 -179.62(18) . 5_566
K1 O1 C2 C5 -53.0(2) . 5_566
C4 O2 C3 C6 -177.9(2) . 5_566
K1 O2 C3 C6 53.3(2) . 5_566
C3 O2 C4 C1 -178.7(2) . 5_566
K1 O2 C4 C1 -49.9(2) . 5_566
C6 O3 C5 C2 -170.98(19) . 5_566
K1 O3 C5 C2 44.3(2) . 5_566
C5 O3 C6 C3 173.4(2) . 5_566
K1 O3 C6 C3 -42.1(2) . 5_566
F2 C7 C8 F3 -172.60(16) . .
F1 C7 C8 F3 72.2(2) . .
I1 C7 C8 F3 -50.4(2) . .
F2 C7 C8 F4 -55.6(2) . .
F1 C7 C8 F4 -170.77(16) . .
I1 C7 C8 F4 66.6(2) . .
F2 C7 C8 C9 66.0(2) . .
F1 C7 C8 C9 -49.1(2) . .
I1 C7 C8 C9 -171.77(15) . .
F3 C8 C9 F6 -43.0(2) . .
F4 C8 C9 F6 -158.98(19) . .
C7 C8 C9 F6 79.3(2) . .
F3 C8 C9 F5 -161.09(17) . .
F4 C8 C9 F5 82.9(2) . .
C7 C8 C9 F5 -38.8(3) . .
F3 C8 C9 C10 77.3(2) . .
F4 C8 C9 C10 -38.6(3) . .
C7 C8 C9 C10 -160.4(2) . .
F6 C9 C10 F7 73.5(2) . .
F5 C9 C10 F7 -170.28(18) . .
C8 C9 C10 F7 -47.4(3) . .
F6 C9 C10 F8 -165.14(18) . .
F5 C9 C10 F8 -48.9(2) . .
C8 C9 C10 F8 74.0(3) . .
F6 C9 C10 F9 -46.2(2) . .
F5 C9 C10 F9 70.0(2) . .
C8 C9 C10 F9 -167.04(19) . .
